data_1545718
loop_
_publ_author_name
'Yousuf, Md'
'Adhikari, Susanta'

_publ_section_title
;
 One-Pot Synthesis of 3-Substituted 2-Arylpyrrole in Aqueous Media via
 Addition-Annulation of Arylboronic Acid and Substituted Aliphatic
 Nitriles.
;
_journal_issue 9
_journal_name_full 'Organic letters'
_journal_page_first 2214
_journal_page_last 2217
_journal_paper_doi 10.1021/acs.orglett.7b00490
_journal_volume 19
_journal_year 2017
_chemical_formula_moiety 'C15 H17 N O4'
_chemical_formula_sum 'C15 H17 N O4'
_chemical_formula_weight 275.29
_space_group_crystal_system monoclinic
_space_group_IT_number 14
_space_group_name_Hall '-P 2yn'
_space_group_name_H-M_alt 'P 1 21/n 1'
_symmetry_space_group_name_Hall '-P 2yn'
_symmetry_space_group_name_H-M 'P 1 21/n 1'
_atom_sites_solution_hydrogens mixed
_audit_creation_date 2017-03-25
_audit_creation_method
;
Olex2 1.2
(compiled 2017.03.02 svn.r3394 for OlexSys, GUI svn.r5324)
;
_cell_angle_alpha 90
_cell_angle_beta 90.586(5)
_cell_angle_gamma 90
_cell_formula_units_Z 8
_cell_length_a 12.1990(11)
_cell_length_b 16.5906(15)
_cell_length_c 14.4860(14)
_cell_measurement_reflns_used 78
_cell_measurement_temperature 293(2)
_cell_measurement_theta_max 25.865
_cell_measurement_theta_min 2.455
_cell_volume 2931.6(5)
_computing_molecular_graphics 'Olex2 (Dolomanov et al., 2009)'
_computing_publication_material 'Olex2 (Dolomanov et al., 2009)'
_computing_structure_refinement 'XL (Sheldrick, 2008)'
_diffrn_ambient_temperature 293.15
_diffrn_measured_fraction_theta_full 0.999
_diffrn_measured_fraction_theta_max 0.995
_diffrn_measurement_device_type 'Bruker Apex II'
_diffrn_measurement_method 'Omega scan'
_diffrn_radiation_type MoK\a
_diffrn_radiation_wavelength 0.71073
_diffrn_reflns_av_R_equivalents 0.1051
_diffrn_reflns_av_unetI/netI 0.0605
_diffrn_reflns_Laue_measured_fraction_full 0.999
_diffrn_reflns_Laue_measured_fraction_max 0.995
_diffrn_reflns_limit_h_max 14
_diffrn_reflns_limit_h_min -14
_diffrn_reflns_limit_k_max 20
_diffrn_reflns_limit_k_min -20
_diffrn_reflns_limit_l_max 17
_diffrn_reflns_limit_l_min -17
_diffrn_reflns_number 39554
_diffrn_reflns_point_group_measured_fraction_full 0.999
_diffrn_reflns_point_group_measured_fraction_max 0.995
_diffrn_reflns_theta_full 25.242
_diffrn_reflns_theta_max 25.865
_diffrn_reflns_theta_min 2.455
_exptl_absorpt_coefficient_mu 0.092
_exptl_absorpt_correction_T_max 0.7453
_exptl_absorpt_correction_T_min 0.6039
_exptl_absorpt_correction_type multi-scan
_exptl_absorpt_process_details
;
SADABS-2014/5 (Bruker,2014/5) was used for absorption correction.
wR2(int) was 0.1287 before and 0.0733 after correction.
The Ratio of minimum to maximum transmission is 0.8103.
The \l/2 correction factor is 0.00150.
;
_exptl_crystal_colour COLOURLESS
_exptl_crystal_density_diffrn 1.252
_exptl_crystal_description BLOCK
_exptl_crystal_F_000 1172
_exptl_crystal_size_max 0.30
_exptl_crystal_size_mid 0.22
_exptl_crystal_size_min 0.12
_refine_diff_density_max 1.057
_refine_diff_density_min -0.489
_refine_diff_density_rms 0.167
_refine_ls_extinction_method none
_refine_ls_goodness_of_fit_ref 1.353
_refine_ls_hydrogen_treatment constr
_refine_ls_matrix_type full
_refine_ls_number_parameters 367
_refine_ls_number_reflns 5636
_refine_ls_number_restraints 0
_refine_ls_restrained_S_all 1.353
_refine_ls_R_factor_all 0.2040
_refine_ls_R_factor_gt 0.1360
_refine_ls_shift/su_max 0.000
_refine_ls_shift/su_mean 0.000
_refine_ls_structure_factor_coef Fsqd
_refine_ls_weighting_details 'w=1/[\s^2^(Fo^2^)+(0.2000P)^2^] where P=(Fo^2^+2Fc^2^)/3'
_refine_ls_weighting_scheme calc
_refine_ls_wR_factor_gt 0.3219
_refine_ls_wR_factor_ref 0.3950
_reflns_Friedel_coverage 0.000
_reflns_number_gt 2915
_reflns_number_total 5636
_reflns_threshold_expression 'I > 2\s(I)'
_cod_data_source_file ol7b00490_si_002.cif
_cod_data_source_block 511rkmbg_0m_a
_cod_depositor_comments
;
Adding full bibliography for 1545718--1545719.cif.

2019-03-06
Z value and formula fixed to values more according to usual
chemical conventions.                 miguel
;
_cod_original_formula_sum 'C29 H34 N3 O8'
_cod_original_formula_weight 552.59
_cod_original_formula_moiety 'C15 H17 N O4, C14 H17 N2 O4'
_cod_original_formula_units_Z 4
_cod_database_code 1545718
_shelx_shelxl_version_number 2014/7
_shelx_space_group_comment
;
The symmetry employed for this shelxl refinement is uniquely defined
by the following loop, which should always be used as a source of
symmetry information in preference to the above space-group names.
They are only intended as comments.
;
_exptl_absorpt_special_details SADABS
_olex2_refinement_description
;
1. Fixed Uiso
 At 1.2 times of:
  All C(H) groups, All C(H,H) groups, All N(H) groups
 At 1.5 times of:
  All C(H,H,H) groups
2.a Riding coordinates:
 N2(H2), N4(H4), N5(H5)
2.b Secondary CH2 refined with riding coordinates:
 C01V(H01A,H01B), C01U(H01E,H01F)
2.c Aromatic/amide H refined with riding coordinates:
 C01C(H01C), C01H(H01H), C01L(H01L), C01M(H01M), C01Q(H01Q), C00S(H00S),
 C00Z(H00Z), C017(H017), C01D(H01D)
2.d Idealised Me refined as rotating group:
 C022(H02A,H02B,H02C), C025(H02D,H02E,H02F), C027(H02G,H02H,H02I), C01X(H01G,
 H01I,H01J), C01Y(H01K,H01N,H01O), C026(H02J,H02K,H02L)
;
_olex2_submission_special_instructions 'No special instructions were received'

loop_
_space_group_symop_operation_xyz
'x, y, z'
'-x+1/2, y+1/2, -z+1/2'
'-x, -y, -z'
'x-1/2, -y-1/2, z-1/2'

loop_
_atom_site_label
_atom_site_type_symbol
_atom_site_fract_x
_atom_site_fract_y
_atom_site_fract_z
_atom_site_U_iso_or_equiv
_atom_site_adp_type
_atom_site_occupancy
_atom_site_site_symmetry_order
_atom_site_calc_flag
_atom_site_refinement_flags_posn
O1 O 0.0827(4) 0.1906(2) -0.6572(3) 0.0624(12) Uani 1 1 d .
O003 O 0.1568(3) 0.53715(18) -0.8864(2) 0.0397(9) Uani 1 1 d .
O00E O 0.0843(3) 0.4163(2) -0.8618(3) 0.0641(13) Uani 1 1 d .
O10 O 0.2709(3) 0.0671(2) -0.9058(3) 0.0548(11) Uani 1 1 d .
N2 N 0.4247(3) 0.3538(2) -0.8802(3) 0.0363(10) Uani 1 1 d .
H2 H 0.4678 0.3130 -0.8754 0.044 Uiso 1 1 d R
C012 C 0.2778(3) 0.4303(3) -0.8781(3) 0.0278(10) Uani 1 1 d .
C014 C 0.2637(3) 0.2761(3) -0.8342(3) 0.0299(11) Uani 1 1 d .
C01A C 0.3156(3) 0.3519(3) -0.8624(3) 0.0275(10) Uani 1 1 d .
C01C C 0.1940(4) 0.2739(3) -0.7583(3) 0.0315(11) Uani 1 1 d .
H01C H 0.1771 0.3209 -0.7265 0.038 Uiso 1 1 calc R
C01E C 0.2431(4) 0.1333(3) -0.8545(3) 0.0349(12) Uani 1 1 d .
C01H C 0.3687(4) 0.4773(3) -0.9048(3) 0.0337(11) Uani 1 1 d .
H01H H 0.3675 0.5320 -0.9192 0.040 Uiso 1 1 calc R
C01J C 0.1506(4) 0.2007(3) -0.7311(3) 0.0386(12) Uani 1 1 d .
C01L C 0.4575(4) 0.4288(3) -0.9057(3) 0.0387(12) Uani 1 1 d .
H01L H 0.5284 0.4439 -0.9211 0.046 Uiso 1 1 calc R
C01M C 0.1730(4) 0.1298(3) -0.7790(3) 0.0391(12) Uani 1 1 d .
H01M H 0.1419 0.0812 -0.7611 0.047 Uiso 1 1 calc R
C01P C 0.1643(4) 0.4574(3) -0.8739(3) 0.0315(11) Uani 1 1 d .
C01Q C 0.2877(4) 0.2047(3) -0.8822(3) 0.0349(12) Uani 1 1 d .
H01Q H 0.3339 0.2060 -0.9329 0.042 Uiso 1 1 calc R
C01V C 0.0477(4) 0.5721(3) -0.8844(4) 0.0474(14) Uani 1 1 d .
H01A H 0.0064 0.5497 -0.8336 0.057 Uiso 1 1 calc R
H01B H 0.0087 0.5604 -0.9415 0.057 Uiso 1 1 calc R
C022 C 0.0604(5) 0.6608(3) -0.8727(5) 0.0609(17) Uani 1 1 d .
H02A H 0.0936 0.6719 -0.8136 0.091 Uiso 1 1 calc GR
H02B H -0.0103 0.6861 -0.8762 0.091 Uiso 1 1 calc GR
H02C H 0.1062 0.6816 -0.9206 0.091 Uiso 1 1 calc GR
C025 C 0.2200(6) -0.0080(3) -0.8866(5) 0.070(2) Uani 1 1 d .
H02D H 0.2378 -0.0242 -0.8246 0.105 Uiso 1 1 calc GR
H02E H 0.2459 -0.0480 -0.9290 0.105 Uiso 1 1 calc GR
H02F H 0.1420 -0.0026 -0.8931 0.105 Uiso 1 1 calc GR
C027 C 0.0574(7) 0.2611(4) -0.6036(6) 0.103(3) Uani 1 1 d .
H02G H 0.0271 0.3019 -0.6432 0.154 Uiso 1 1 calc GR
H02H H 0.1231 0.2810 -0.5746 0.154 Uiso 1 1 calc GR
H02I H 0.0051 0.2473 -0.5571 0.154 Uiso 1 1 calc GR
O4 O 0.7267(3) 1.0823(2) -0.6047(3) 0.0495(10) Uani 1 1 d .
O5 O 0.9222(4) 0.9556(2) -0.8459(3) 0.0640(13) Uani 1 1 d .
O002 O 0.8416(3) 0.60961(19) -0.6138(3) 0.0426(9) Uani 1 1 d .
O007 O 0.9161(3) 0.7289(2) -0.6457(3) 0.0595(12) Uani 1 1 d .
N4 N 0.5767(3) 0.7964(2) -0.6231(3) 0.0352(10) Uani 1 1 d .
H4 H 0.5348 0.8379 -0.6284 0.042 Uiso 1 1 d R
N5 N 0.8107(4) 0.8735(3) -0.7457(3) 0.0566(13) Uani 1 1 d .
H5 H 0.8274 0.8297 -0.7739 0.068 Uiso 1 1 d R
C00L C 0.7244(4) 0.7186(2) -0.6247(3) 0.0256(10) Uani 1 1 d .
C00M C 0.6864(4) 0.7962(3) -0.6403(3) 0.0282(10) Uani 1 1 d .
C00P C 0.7390(4) 0.8725(3) -0.6700(3) 0.0281(10) Uani 1 1 d .
C00S C 0.7134(4) 0.9425(3) -0.6252(3) 0.0323(11) Uani 1 1 d .
H00S H 0.6659 0.9415 -0.5754 0.039 Uiso 1 1 calc R
C00T C 0.7591(4) 1.0160(3) -0.6545(3) 0.0325(11) Uani 1 1 d .
C00Z C 0.6321(4) 0.6707(3) -0.5966(3) 0.0337(11) Uani 1 1 d .
H00Z H 0.6329 0.6163 -0.5813 0.040 Uiso 1 1 calc R
C013 C 0.8357(4) 0.6889(3) -0.6295(3) 0.0298(11) Uani 1 1 d .
C017 C 0.8292(4) 1.0175(3) -0.7275(3) 0.0359(12) Uani 1 1 d .
H017 H 0.8600 1.0660 -0.7466 0.043 Uiso 1 1 calc R
C01D C 0.5428(4) 0.7210(3) -0.5967(3) 0.0375(12) Uani 1 1 d .
H01D H 0.4716 0.7065 -0.5815 0.045 Uiso 1 1 calc R
C01G C 0.8541(4) 0.9468(3) -0.7726(3) 0.0353(12) Uani 1 1 d .
C01U C 0.9510(4) 0.5743(3) -0.6194(4) 0.0511(15) Uani 1 1 d .
H01E H 0.9942 0.5881 -0.5651 0.061 Uiso 1 1 calc R
H01F H 0.9886 0.5940 -0.6736 0.061 Uiso 1 1 calc R
C01X C 0.9343(5) 0.4840(3) -0.6255(5) 0.0640(18) Uani 1 1 d .
H01G H 0.8942 0.4658 -0.5727 0.096 Uiso 1 1 calc GR
H01I H 1.0044 0.4576 -0.6267 0.096 Uiso 1 1 calc GR
H01J H 0.8939 0.4712 -0.6808 0.096 Uiso 1 1 calc GR
C01Y C 0.7835(6) 1.1538(3) -0.6164(4) 0.0603(17) Uani 1 1 d .
H01K H 0.7627 1.1915 -0.5694 0.090 Uiso 1 1 calc GR
H01N H 0.7663 1.1760 -0.6761 0.090 Uiso 1 1 calc GR
H01O H 0.8609 1.1437 -0.6120 0.090 Uiso 1 1 calc GR
C026 C 0.9442(7) 0.8877(4) -0.9005(5) 0.093(3) Uani 1 1 d .
H02J H 0.9861 0.8494 -0.8651 0.140 Uiso 1 1 calc GR
H02K H 0.9852 0.9037 -0.9536 0.140 Uiso 1 1 calc GR
H02L H 0.8764 0.8634 -0.9200 0.140 Uiso 1 1 calc GR

loop_
_atom_site_aniso_label
_atom_site_aniso_U_11
_atom_site_aniso_U_22
_atom_site_aniso_U_33
_atom_site_aniso_U_23
_atom_site_aniso_U_13
_atom_site_aniso_U_12
O1 0.083(3) 0.052(2) 0.053(2) 0.0089(19) 0.035(2) -0.017(2)
O003 0.0327(19) 0.0242(17) 0.063(2) 0.0045(15) 0.0105(16) 0.0016(14)
O00E 0.0227(19) 0.036(2) 0.134(4) 0.017(2) 0.004(2) -0.0052(16)
O10 0.060(3) 0.031(2) 0.073(3) -0.0124(18) 0.018(2) -0.0047(18)
N2 0.025(2) 0.035(2) 0.049(3) 0.0047(19) 0.0022(18) 0.0031(18)
C012 0.024(2) 0.028(2) 0.031(2) 0.0008(19) 0.0028(18) -0.0038(19)
C014 0.024(2) 0.027(2) 0.038(3) 0.007(2) -0.0043(19) 0.0002(19)
C01A 0.024(2) 0.027(2) 0.031(2) 0.0039(19) -0.0027(18) -0.0027(19)
C01C 0.037(3) 0.025(2) 0.032(2) 0.0009(19) 0.007(2) -0.002(2)
C01E 0.034(3) 0.022(2) 0.049(3) -0.002(2) -0.006(2) 0.002(2)
C01H 0.038(3) 0.021(2) 0.042(3) 0.002(2) 0.001(2) -0.008(2)
C01J 0.039(3) 0.041(3) 0.037(3) 0.005(2) 0.007(2) -0.002(2)
C01L 0.028(3) 0.038(3) 0.051(3) 0.001(2) 0.007(2) -0.013(2)
C01M 0.046(3) 0.025(2) 0.046(3) 0.008(2) -0.004(2) -0.001(2)
C01P 0.030(3) 0.028(2) 0.037(3) 0.003(2) -0.001(2) -0.003(2)
C01Q 0.032(3) 0.027(3) 0.046(3) 0.003(2) 0.006(2) 0.000(2)
C01V 0.032(3) 0.047(3) 0.063(4) 0.001(3) 0.004(3) 0.016(2)
C022 0.066(4) 0.035(3) 0.082(4) -0.001(3) -0.004(3) 0.015(3)
C025 0.095(5) 0.026(3) 0.088(5) -0.015(3) 0.013(4) -0.010(3)
C027 0.142(8) 0.078(5) 0.090(6) -0.031(4) 0.078(6) -0.037(5)
O4 0.060(3) 0.0283(19) 0.060(2) -0.0096(17) 0.0086(19) -0.0010(17)
O5 0.087(3) 0.042(2) 0.064(3) -0.0064(19) 0.045(2) -0.017(2)
O002 0.0335(19) 0.0274(19) 0.067(2) 0.0103(16) 0.0000(17) 0.0085(15)
O007 0.029(2) 0.036(2) 0.114(4) 0.008(2) 0.006(2) -0.0016(17)
N4 0.026(2) 0.032(2) 0.047(2) -0.0003(18) 0.0014(18) 0.0045(17)
N5 0.066(3) 0.045(3) 0.059(3) -0.004(2) 0.010(3) -0.002(2)
C00L 0.028(2) 0.021(2) 0.028(2) 0.0003(18) -0.0003(18) -0.0010(19)
C00M 0.026(2) 0.024(2) 0.034(2) -0.0036(18) 0.0054(19) -0.0008(19)
C00P 0.025(2) 0.026(2) 0.033(2) 0.0035(19) 0.0046(19) 0.0025(18)
C00S 0.031(3) 0.029(3) 0.037(3) -0.001(2) 0.006(2) 0.002(2)
C00T 0.031(3) 0.028(2) 0.039(3) 0.001(2) 0.002(2) 0.003(2)
C00Z 0.028(3) 0.031(3) 0.042(3) 0.002(2) 0.005(2) -0.010(2)
C013 0.027(2) 0.027(2) 0.036(3) 0.0017(19) 0.004(2) -0.005(2)
C017 0.040(3) 0.026(2) 0.041(3) 0.007(2) 0.003(2) -0.006(2)
C01D 0.026(3) 0.041(3) 0.046(3) 0.007(2) 0.006(2) -0.006(2)
C01G 0.037(3) 0.031(3) 0.038(3) 0.005(2) 0.014(2) -0.006(2)
C01U 0.038(3) 0.042(3) 0.073(4) 0.005(3) -0.004(3) 0.015(3)
C01X 0.060(4) 0.048(4) 0.084(5) 0.003(3) -0.009(3) 0.027(3)
C01Y 0.092(5) 0.034(3) 0.055(4) -0.008(3) 0.000(3) -0.017(3)
C026 0.113(7) 0.068(5) 0.100(6) -0.031(4) 0.078(5) -0.021(4)

loop_
_atom_type_symbol
_atom_type_description
_atom_type_scat_dispersion_real
_atom_type_scat_dispersion_imag
_atom_type_scat_source
C C 0.0033 0.0016 'International Tables Vol C Tables 4.2.6.8 and 6.1.1.4'
H H 0.0000 0.0000 'International Tables Vol C Tables 4.2.6.8 and 6.1.1.4'
N N 0.0061 0.0033 'International Tables Vol C Tables 4.2.6.8 and 6.1.1.4'
O O 0.0106 0.0060 'International Tables Vol C Tables 4.2.6.8 and 6.1.1.4'

loop_
_geom_angle_atom_site_label_1
_geom_angle_atom_site_label_2
_geom_angle_atom_site_label_3
_geom_angle
C01J O1 C027 117.2(4)
C01P O003 C01V 116.9(4)
C01E O10 C025 119.1(4)
C01A N2 H2 124.4
C01L N2 H2 124.1
C01L N2 C01A 111.4(4)
C01A C012 C01H 107.4(4)
C01A C012 C01P 126.4(4)
C01H C012 C01P 126.1(4)
C01C C014 C01A 120.7(4)
C01C C014 C01Q 119.8(4)
C01Q C014 C01A 119.5(4)
N2 C01A C012 105.7(4)
N2 C01A C014 120.0(4)
C012 C01A C014 134.4(4)
C014 C01C H01C 120.5
C01J C01C C014 119.1(4)
C01J C01C H01C 120.5
O10 C01E C01M 123.2(4)
C01Q C01E O10 115.7(4)
C01Q C01E C01M 121.0(4)
C012 C01H H01H 126.1
C01L C01H C012 107.8(4)
C01L C01H H01H 126.1
O1 C01J C01C 124.5(4)
O1 C01J C01M 114.2(4)
C01C C01J C01M 121.4(4)
N2 C01L H01L 126.1
C01H C01L N2 107.7(4)
C01H C01L H01L 126.1
C01E C01M H01M 120.7
C01J C01M C01E 118.7(4)
C01J C01M H01M 120.7
O003 C01P C012 111.3(4)
O00E C01P O003 121.7(4)
O00E C01P C012 127.0(4)
C014 C01Q H01Q 120.0
C01E C01Q C014 120.0(5)
C01E C01Q H01Q 120.0
O003 C01V H01A 110.2
O003 C01V H01B 110.2
O003 C01V C022 107.6(4)
H01A C01V H01B 108.5
C022 C01V H01A 110.2
C022 C01V H01B 110.2
C01V C022 H02A 109.5
C01V C022 H02B 109.5
C01V C022 H02C 109.5
H02A C022 H02B 109.5
H02A C022 H02C 109.5
H02B C022 H02C 109.5
O10 C025 H02D 109.5
O10 C025 H02E 109.5
O10 C025 H02F 109.5
H02D C025 H02E 109.5
H02D C025 H02F 109.5
H02E C025 H02F 109.5
O1 C027 H02G 109.5
O1 C027 H02H 109.5
O1 C027 H02I 109.5
H02G C027 H02H 109.5
H02G C027 H02I 109.5
H02H C027 H02I 109.5
C00T O4 C01Y 118.2(4)
C01G O5 C026 118.4(4)
C013 O002 C01U 115.7(4)
C00M N4 H4 124.7
C00M N4 C01D 110.3(4)
C01D N4 H4 125.0
C00P N5 H5 120.7
C01G N5 H5 121.0
C01G N5 C00P 118.2(4)
C00M C00L C00Z 107.3(4)
C00M C00L C013 128.4(4)
C00Z C00L C013 124.2(4)
N4 C00M C00L 107.5(4)
N4 C00M C00P 118.6(4)
C00L C00M C00P 133.9(4)
N5 C00P C00M 120.7(4)
C00S C00P N5 120.3(4)
C00S C00P C00M 119.0(4)
C00P C00S H00S 120.0
C00P C00S C00T 120.0(4)
C00T C00S H00S 120.0
O4 C00T C00S 114.7(4)
C017 C00T O4 125.2(4)
C017 C00T C00S 120.1(4)
C00L C00Z H00Z 126.7
C01D C00Z C00L 106.7(4)
C01D C00Z H00Z 126.7
O002 C013 C00L 112.1(4)
O007 C013 O002 122.0(4)
O007 C013 C00L 125.8(4)
C00T C017 H017 120.2
C00T C017 C01G 119.6(4)
C01G C017 H017 120.2
N4 C01D H01D 125.9
C00Z C01D N4 108.2(4)
C00Z C01D H01D 125.9
O5 C01G N5 123.5(4)
O5 C01G C017 114.7(4)
C017 C01G N5 121.8(4)
O002 C01U H01E 110.5
O002 C01U H01F 110.5
O002 C01U C01X 106.1(4)
H01E C01U H01F 108.7
C01X C01U H01E 110.5
C01X C01U H01F 110.5
C01U C01X H01G 109.5
C01U C01X H01I 109.5
C01U C01X H01J 109.5
H01G C01X H01I 109.5
H01G C01X H01J 109.5
H01I C01X H01J 109.5
O4 C01Y H01K 109.5
O4 C01Y H01N 109.5
O4 C01Y H01O 109.5
H01K C01Y H01N 109.5
H01K C01Y H01O 109.5
H01N C01Y H01O 109.5
O5 C026 H02J 109.5
O5 C026 H02K 109.5
O5 C026 H02L 109.5
H02J C026 H02K 109.5
H02J C026 H02L 109.5
H02K C026 H02L 109.5

loop_
_geom_bond_atom_site_label_1
_geom_bond_atom_site_label_2
_geom_bond_distance
O1 C01J 1.371(6)
O1 C027 1.439(7)
O003 C01P 1.337(5)
O003 C01V 1.452(5)
O00E C01P 1.206(5)
O10 C01E 1.371(5)
O10 C025 1.422(6)
N2 H2 0.8595
N2 C01A 1.358(6)
N2 C01L 1.358(6)
C012 C01A 1.399(6)
C012 C01H 1.413(6)
C012 C01P 1.458(6)
C014 C01A 1.468(6)
C014 C01C 1.397(6)
C014 C01Q 1.407(6)
C01C H01C 0.9300
C01C C01J 1.384(6)
C01E C01M 1.396(7)
C01E C01Q 1.364(6)
C01H H01H 0.9300
C01H C01L 1.351(7)
C01J C01M 1.394(7)
C01L H01L 0.9300
C01M H01M 0.9300
C01Q H01Q 0.9300
C01V H01A 0.9700
C01V H01B 0.9700
C01V C022 1.490(7)
C022 H02A 0.9600
C022 H02B 0.9600
C022 H02C 0.9600
C025 H02D 0.9600
C025 H02E 0.9600
C025 H02F 0.9600
C027 H02G 0.9600
C027 H02H 0.9600
C027 H02I 0.9600
O4 C00T 1.375(5)
O4 C01Y 1.386(6)
O5 C01G 1.362(5)
O5 C026 1.404(7)
O002 C013 1.336(5)
O002 C01U 1.459(6)
O007 C013 1.209(5)
N4 H4 0.8604
N4 C00M 1.363(6)
N4 C01D 1.374(6)
N5 H5 0.8591
N5 C00P 1.409(6)
N5 C01G 1.384(6)
C00L C00M 1.385(6)
C00L C00Z 1.440(6)
C00L C013 1.447(6)
C00M C00P 1.485(6)
C00P C00S 1.369(6)
C00S H00S 0.9300
C00S C00T 1.408(6)
C00T C017 1.367(7)
C00Z H00Z 0.9300
C00Z C01D 1.372(7)
C017 H017 0.9300
C017 C01G 1.379(6)
C01D H01D 0.9300
C01U H01E 0.9700
C01U H01F 0.9700
C01U C01X 1.516(7)
C01X H01G 0.9600
C01X H01I 0.9600
C01X H01J 0.9600
C01Y H01K 0.9600
C01Y H01N 0.9600
C01Y H01O 0.9600
C026 H02J 0.9600
C026 H02K 0.9600
C026 H02L 0.9600

loop_
_geom_torsion_atom_site_label_1
_geom_torsion_atom_site_label_2
_geom_torsion_atom_site_label_3
_geom_torsion_atom_site_label_4
_geom_torsion
O1 C01J C01M C01E -178.8(5)
O10 C01E C01M C01J 179.5(5)
O10 C01E C01Q C014 179.8(4)
C012 C01H C01L N2 -0.2(5)
C014 C01C C01J O1 179.1(5)
C014 C01C C01J C01M -1.5(7)
C01A N2 C01L C01H 0.0(6)
C01A C012 C01H C01L 0.4(5)
C01A C012 C01P O003 175.8(4)
C01A C012 C01P O00E -4.7(8)
C01A C014 C01C C01J -177.0(4)
C01A C014 C01Q C01E 177.6(4)
C01C C014 C01A N2 132.2(5)
C01C C014 C01A C012 -48.6(7)
C01C C014 C01Q C01E -0.1(7)
C01C C01J C01M C01E 1.6(7)
C01H C012 C01A N2 -0.4(5)
C01H C012 C01A C014 -179.6(5)
C01H C012 C01P O003 -8.8(6)
C01H C012 C01P O00E 170.7(5)
C01L N2 C01A C012 0.3(5)
C01L N2 C01A C014 179.6(4)
C01M C01E C01Q C014 0.3(7)
C01P O003 C01V C022 164.2(5)
C01P C012 C01A N2 175.7(4)
C01P C012 C01A C014 -3.6(8)
C01P C012 C01H C01L -175.7(4)
C01Q C014 C01A N2 -45.5(6)
C01Q C014 C01A C012 133.7(5)
C01Q C014 C01C C01J 0.7(7)
C01Q C01E C01M C01J -1.0(7)
C01V O003 C01P O00E 0.1(7)
C01V O003 C01P C012 179.6(4)
C025 O10 C01E C01M 5.1(8)
C025 O10 C01E C01Q -174.3(5)
C027 O1 C01J C01C -1.4(9)
C027 O1 C01J C01M 179.0(6)
O4 C00T C017 C01G -179.1(4)
N4 C00M C00P N5 -133.1(5)
N4 C00M C00P C00S 44.3(6)
N5 C00P C00S C00T -0.2(7)
C00L C00M C00P N5 46.6(7)
C00L C00M C00P C00S -135.9(5)
C00L C00Z C01D N4 -0.2(5)
C00M N4 C01D C00Z 0.1(5)
C00M C00L C00Z C01D 0.2(5)
C00M C00L C013 O002 -177.5(4)
C00M C00L C013 O007 2.4(8)
C00M C00P C00S C00T -177.6(4)
C00P N5 C01G O5 -178.4(5)
C00P N5 C01G C017 0.1(8)
C00P C00S C00T O4 179.5(4)
C00P C00S C00T C017 -0.2(7)
C00S C00T C017 C01G 0.5(7)
C00T C017 C01G O5 178.2(5)
C00T C017 C01G N5 -0.5(8)
C00Z C00L C00M N4 -0.2(5)
C00Z C00L C00M C00P -179.9(5)
C00Z C00L C013 O002 6.3(6)
C00Z C00L C013 O007 -173.8(5)
C013 O002 C01U C01X -165.0(4)
C013 C00L C00M N4 -176.9(4)
C013 C00L C00M C00P 3.3(8)
C013 C00L C00Z C01D 177.1(4)
C01D N4 C00M C00L 0.0(5)
C01D N4 C00M C00P 179.9(4)
C01G N5 C00P C00M 177.6(4)
C01G N5 C00P C00S 0.2(7)
C01U O002 C013 O007 -1.2(7)
C01U O002 C013 C00L 178.7(4)
C01Y O4 C00T C00S 167.4(5)
C01Y O4 C00T C017 -12.9(7)
C026 O5 C01G N5 4.0(9)
C026 O5 C01G C017 -174.6(6)
